data_9016451
loop_
_publ_author_name
'Averbuch-Pouchot M'
'Durif, A.'

_publ_section_title
;
 Contribution to the crystal chemistry of tetrametaphosphates (I).
 _cod_database_code 1007174
;
_journal_name_full 'Journal of Solid State Chemistry'
_journal_page_first 119
_journal_page_last 132
_journal_paper_doi 10.1016/0022-4596(85)90275-0
_journal_volume 58
_journal_year 1985
_chemical_formula_sum 'K Na O7 P2'
_space_group_IT_number 76
_symmetry_space_group_name_Hall 'P 4w'
_symmetry_space_group_name_H-M 'P 41'
_cell_angle_alpha 90
_cell_angle_beta 90
_cell_angle_gamma 90
_cell_length_a 7.928
_cell_length_b 7.928
_cell_length_c 21.66
_cell_formula_units_Z 8
_cell_volume 1361.400
_database_code_amcsd 0013550
_exptl_crystal_density_diffrn 2.303
_cod_duplicate_entry 1007174
_cod_original_formula_sum 'K P2 Na O7'
_cod_database_code 9016451
_amcsd_formula_title 'H4 K2 Na2 O14 P4'

loop_
_space_group_symop_operation_xyz
x,y,z
-y,x,1/4+z
-x,-y,1/2+z
y,-x,3/4+z

loop_
_atom_site_label
_atom_site_fract_x
_atom_site_fract_y
_atom_site_fract_z
K1 0.34860 0.15460 0.57318
K2 -0.01600 0.37230 0.13493
P1 0.07190 0.08760 0.00000
P2 0.14420 0.27560 0.70911
P3 0.78310 0.49390 0.99844
P4 0.13030 0.43340 0.95992
Na1 0.79450 0.06640 0.64390
Na2 0.43300 0.29000 0.06560
O1 0.15070 0.13050 0.06030
O2 0.07480 0.11370 0.21920
O3 0.10530 0.12970 0.76000
O4 0.76440 0.06540 0.89870
O5 0.56090 0.10620 0.99040
O6 0.74560 0.34490 0.94870
O7 0.65700 0.24550 0.71650
O8 0.45620 0.30040 0.80820
O9 0.01540 0.53000 0.50980
O10 0.70620 0.53240 0.49100
O11 0.48670 0.09150 0.14960
O12 0.76810 0.11070 0.19920
O13 0.68260 0.23300 0.56050
O14 0.31850 0.45310 0.15050

loop_
_cod_related_entry_id
_cod_related_entry_database
_cod_related_entry_code
1 AMCSD 0013550
